data_7238846
loop_
_publ_author_name
'Li, Cheng-Peng'
'Chen, Jing'
'Liu, Peng-Wen'
'Du, Miao'

_publ_section_title
;
 Structural diversity and fluorescent properties of CdII coordination
 polymers with 5-halonicotinates regulated by solvent and ligand
 halogen-substituting effect
;
_journal_issue 45
_journal_name_full CrystEngComm
_journal_page_first 9713
_journal_paper_doi 10.1039/c3ce41116h
_journal_volume 15
_journal_year 2013
_chemical_formula_sum 'C12 H6 Cd Cl2 N2 O4'
_chemical_formula_weight 425.49
_space_group_IT_number 14
_space_group_name_Hall '-P 2ybc'
_space_group_name_H-M_alt 'P 1 21/c 1'
_symmetry_cell_setting monoclinic
_symmetry_space_group_name_H-M 'P 1 21/c 1'
_atom_sites_solution_hydrogens geom
_atom_sites_solution_primary direct
_atom_sites_solution_secondary difmap
_audit_creation_method SHELXL-97
_cell_angle_alpha 90.00
_cell_angle_beta 120.015(3)
_cell_angle_gamma 90.00
_cell_formula_units_Z 4
_cell_length_a 11.1319(6)
_cell_length_b 9.9512(5)
_cell_length_c 14.2568(6)
_cell_measurement_reflns_used 3526
_cell_measurement_temperature 296(2)
_cell_measurement_theta_max 28.60
_cell_measurement_theta_min 2.63
_cell_volume 1367.51(12)
_computing_cell_refinement 'Bruker SMART'
_computing_data_collection 'Bruker SMART'
_computing_data_reduction 'Bruker SAINT'
_computing_molecular_graphics 'Bruker SHELXTL'
_computing_publication_material 'Bruker SHELXTL'
_computing_structure_refinement 'SHELXL-97 (Sheldrick, 1997)'
_computing_structure_solution 'SHELXS-97 (Sheldrick, 1990)'
_diffrn_ambient_temperature 296(2)
_diffrn_measured_fraction_theta_full 1.000
_diffrn_measured_fraction_theta_max 1.000
_diffrn_measurement_device_type 'CCD area detector'
_diffrn_measurement_method 'phi and omega scans'
_diffrn_radiation_monochromator graphite
_diffrn_radiation_source 'fine-focus sealed tube'
_diffrn_radiation_type MoK\a
_diffrn_radiation_wavelength 0.71073
_diffrn_reflns_av_R_equivalents 0.0193
_diffrn_reflns_av_sigmaI/netI 0.0218
_diffrn_reflns_limit_h_max 12
_diffrn_reflns_limit_h_min -13
_diffrn_reflns_limit_k_max 11
_diffrn_reflns_limit_k_min -9
_diffrn_reflns_limit_l_max 16
_diffrn_reflns_limit_l_min -16
_diffrn_reflns_number 6799
_diffrn_reflns_theta_full 25.03
_diffrn_reflns_theta_max 25.03
_diffrn_reflns_theta_min 2.11
_exptl_absorpt_coefficient_mu 2.003
_exptl_absorpt_correction_T_max 0.6670
_exptl_absorpt_correction_T_min 0.5666
_exptl_absorpt_correction_type multi-scan
_exptl_absorpt_process_details SADABS
_exptl_crystal_colour COLORLESS
_exptl_crystal_density_diffrn 2.067
_exptl_crystal_density_meas ?
_exptl_crystal_density_method 'not measured'
_exptl_crystal_description BLOCK
_exptl_crystal_F_000 824
_exptl_crystal_size_max 0.32
_exptl_crystal_size_mid 0.28
_exptl_crystal_size_min 0.22
_refine_diff_density_max 0.269
_refine_diff_density_min -0.381
_refine_diff_density_rms 0.060
_refine_ls_extinction_method none
_refine_ls_goodness_of_fit_ref 1.037
_refine_ls_hydrogen_treatment constr
_refine_ls_matrix_type full
_refine_ls_number_parameters 190
_refine_ls_number_reflns 2412
_refine_ls_number_restraints 0
_refine_ls_restrained_S_all 1.037
_refine_ls_R_factor_all 0.0233
_refine_ls_R_factor_gt 0.0191
_refine_ls_shift/su_max 0.001
_refine_ls_shift/su_mean 0.000
_refine_ls_structure_factor_coef Fsqd
_refine_ls_weighting_details 'calc w=1/[\s^2^(Fo^2^)+(0.0198P)^2^+0.5191P] where P=(Fo^2^+2Fc^2^)/3'
_refine_ls_weighting_scheme calc
_refine_ls_wR_factor_gt 0.0430
_refine_ls_wR_factor_ref 0.0445
_reflns_number_gt 2128
_reflns_number_total 2412
_reflns_threshold_expression >2sigma(I)
_cod_data_source_file c3ce41116h.txt
_cod_data_source_block 4
_cod_depositor_comments
;
The following automatic conversions were performed:

data item '_exptl_absorpt_correction_type' value 'MULTI-SCAN' was
changed to 'multi-scan' in accordance with the
/home/saulius/struct/COD-crude-data/automatic-downloads/DataCite-retrospective/RSC/depositions/lib/dictionaries/cif_core.dic
dictionary named 'cif_core.dic' version 2.4.2 last updated on
2011-04-26.

data item '_symmetry_cell_setting' value 'Monoclinic' was changed to
'monoclinic' in accordance with the
/home/saulius/struct/COD-crude-data/automatic-downloads/DataCite-retrospective/RSC/depositions/lib/dictionaries/cif_core.dic
dictionary named 'cif_core.dic' version 2.4.2 last updated on
2011-04-26.

data item '_exptl_crystal_density_meas' value 'NONE' was changed to
'?' -- the value is perceived as not measured.

Automatic conversion script
Id: cif_fix_values 6909 2019-04-08 15:41:33Z antanas 
;
_cod_original_sg_symbol_H-M P2(1)/c
_cod_database_code 7238846

loop_
_symmetry_equiv_pos_as_xyz
'x, y, z'
'-x, y+1/2, -z+1/2'
'-x, -y, -z'
'x, -y-1/2, z-1/2'

loop_
_atom_site_label
_atom_site_type_symbol
_atom_site_fract_x
_atom_site_fract_y
_atom_site_fract_z
_atom_site_U_iso_or_equiv
_atom_site_adp_type
_atom_site_occupancy
_atom_site_symmetry_multiplicity
_atom_site_calc_flag
_atom_site_refinement_flags
Cd1 Cd 0.816144(17) 0.879708(18) 0.403038(13) 0.02880(7) Uani 1 1 d .
Cl1 Cl 0.33476(8) 0.65468(9) -0.19566(6) 0.0561(2) Uani 1 1 d .
Cl2 Cl 1.27846(8) 0.49494(8) 0.55294(5) 0.05255(19) Uani 1 1 d .
O1 O 0.6278(2) 0.74164(19) 0.30999(15) 0.0464(5) Uani 1 1 d .
O2 O 0.6606(2) 0.87362(19) 0.20150(16) 0.0501(5) Uani 1 1 d .
O3 O 0.90441(18) 0.8047(2) 0.57347(13) 0.0422(5) Uani 1 1 d .
O4 O 0.9142(2) 1.0641(2) 0.37382(16) 0.0561(6) Uani 1 1 d .
N1 N 0.3120(2) 0.5346(2) 0.05803(16) 0.0344(5) Uani 1 1 d .
N2 N 0.9691(2) 0.7430(2) 0.37935(16) 0.0362(5) Uani 1 1 d .
C1 C 0.5997(3) 0.7790(3) 0.2175(2) 0.0366(6) Uani 1 1 d .
C2 C 0.4894(2) 0.7022(2) 0.1222(2) 0.0327(6) Uani 1 1 d .
C3 C 0.4682(3) 0.7203(3) 0.0189(2) 0.0382(6) Uani 1 1 d .
H3 H 0.5196 0.7829 0.0053 0.046 Uiso 1 1 calc R
C4 C 0.3687(3) 0.6428(3) -0.0634(2) 0.0363(6) Uani 1 1 d .
C5 C 0.2936(3) 0.5509(3) -0.0411(2) 0.0362(6) Uani 1 1 d .
H5 H 0.2277 0.4985 -0.0973 0.043 Uiso 1 1 calc R
C6 C 0.4098(3) 0.6087(2) 0.1383(2) 0.0353(6) Uani 1 1 d .
H6 H 0.4247 0.5967 0.2081 0.042 Uiso 1 1 calc R
C7 C 1.0093(3) 0.8665(2) 0.6443(2) 0.0328(6) Uani 1 1 d .
C8 C 1.0377(2) 0.8520(2) 0.75909(19) 0.0295(5) Uani 1 1 d .
C9 C 0.9539(3) 0.7300(2) 0.28053(19) 0.0339(6) Uani 1 1 d .
H9 H 0.8839 0.7784 0.2237 0.041 Uiso 1 1 calc R
C10 C 1.0687(3) 0.6711(3) 0.4602(2) 0.0382(6) Uani 1 1 d .
H10 H 1.0794 0.6775 0.5291 0.046 Uiso 1 1 calc R
C11 C 1.1556(3) 0.5879(3) 0.44446(19) 0.0355(6) Uani 1 1 d .
C12 C 1.1422(3) 0.9236(3) 0.84361(19) 0.0335(6) Uani 1 1 d .
H12 H 1.2019 0.9781 0.8325 0.040 Uiso 1 1 calc R

loop_
_atom_site_aniso_label
_atom_site_aniso_U_11
_atom_site_aniso_U_22
_atom_site_aniso_U_33
_atom_site_aniso_U_23
_atom_site_aniso_U_13
_atom_site_aniso_U_12
Cd1 0.03099(11) 0.03478(12) 0.02299(10) -0.00012(7) 0.01526(8) 0.00191(8)
Cl1 0.0590(5) 0.0822(6) 0.0362(4) 0.0077(4) 0.0307(4) -0.0014(4)
Cl2 0.0584(4) 0.0543(4) 0.0315(4) 0.0107(3) 0.0124(3) 0.0205(4)
O1 0.0462(11) 0.0473(12) 0.0343(10) -0.0015(9) 0.0114(9) -0.0085(9)
O2 0.0448(11) 0.0500(13) 0.0508(12) -0.0023(9) 0.0203(10) -0.0169(10)
O3 0.0441(11) 0.0572(12) 0.0235(9) 0.0001(8) 0.0155(9) -0.0018(10)
O4 0.0873(15) 0.0535(12) 0.0489(12) 0.0023(10) 0.0501(12) -0.0190(12)
N1 0.0365(11) 0.0390(13) 0.0320(11) -0.0017(9) 0.0203(10) -0.0058(10)
N2 0.0403(12) 0.0452(13) 0.0265(11) 0.0004(9) 0.0192(10) 0.0108(11)
C1 0.0309(13) 0.0327(15) 0.0424(16) -0.0007(12) 0.0156(12) 0.0027(12)
C2 0.0297(13) 0.0326(14) 0.0337(14) 0.0027(11) 0.0142(11) 0.0018(11)
C3 0.0363(14) 0.0370(15) 0.0434(16) 0.0053(12) 0.0214(13) -0.0015(12)
C4 0.0365(14) 0.0456(16) 0.0312(14) 0.0037(12) 0.0204(12) 0.0021(13)
C5 0.0350(14) 0.0441(16) 0.0317(14) -0.0033(12) 0.0183(12) -0.0045(12)
C6 0.0364(14) 0.0367(15) 0.0299(13) 0.0003(11) 0.0142(12) -0.0008(12)
C7 0.0392(14) 0.0335(14) 0.0271(13) 0.0022(11) 0.0175(12) 0.0068(12)
C8 0.0317(13) 0.0331(14) 0.0254(12) 0.0027(10) 0.0156(11) 0.0022(11)
C9 0.0357(14) 0.0400(15) 0.0262(13) 0.0032(11) 0.0156(11) 0.0067(12)
C10 0.0452(15) 0.0474(16) 0.0228(13) -0.0014(11) 0.0176(12) 0.0040(13)
C11 0.0376(14) 0.0376(15) 0.0262(13) 0.0035(11) 0.0122(12) 0.0060(12)
C12 0.0356(14) 0.0343(14) 0.0317(14) 0.0008(11) 0.0177(12) -0.0058(11)

loop_
_atom_type_symbol
_atom_type_description
_atom_type_scat_dispersion_real
_atom_type_scat_dispersion_imag
_atom_type_scat_source
C C 0.0033 0.0016 'International Tables Vol C Tables 4.2.6.8 and 6.1.1.4'
H H 0.0000 0.0000 'International Tables Vol C Tables 4.2.6.8 and 6.1.1.4'
N N 0.0061 0.0033 'International Tables Vol C Tables 4.2.6.8 and 6.1.1.4'
O O 0.0106 0.0060 'International Tables Vol C Tables 4.2.6.8 and 6.1.1.4'
Cl Cl 0.1484 0.1585 'International Tables Vol C Tables 4.2.6.8 and 6.1.1.4'
Cd Cd -0.8075 1.2024 'International Tables Vol C Tables 4.2.6.8 and 6.1.1.4'

loop_
_geom_angle_atom_site_label_1
_geom_angle_atom_site_label_2
_geom_angle_atom_site_label_3
_geom_angle
_geom_angle_site_symmetry_1
_geom_angle_site_symmetry_3
O3 Cd1 O4 118.40(7) . .
O3 Cd1 O1 101.85(7) . .
O4 Cd1 O1 139.46(7) . .
O3 Cd1 N2 90.39(7) . .
O4 Cd1 N2 89.57(8) . .
O1 Cd1 N2 95.11(7) . .
O3 Cd1 N1 87.19(7) . 2_655
O4 Cd1 N1 85.27(8) . 2_655
O1 Cd1 N1 92.42(7) . 2_655
N2 Cd1 N1 172.42(7) . 2_655
O3 Cd1 O2 155.56(7) . .
O4 Cd1 O2 85.95(7) . .
O1 Cd1 O2 54.19(6) . .
N2 Cd1 O2 87.46(7) . .
N1 Cd1 O2 97.69(7) 2_655 .
O3 Cd1 C1 128.60(8) . .
O4 Cd1 C1 113.01(8) . .
O1 Cd1 C1 27.11(7) . .
N2 Cd1 C1 90.00(7) . .
N1 Cd1 C1 97.13(7) 2_655 .
O2 Cd1 C1 27.15(7) . .
C1 O1 Cd1 96.09(16) . .
C1 O2 Cd1 86.30(16) . .
C7 O3 Cd1 115.75(16) . .
C7 O4 Cd1 160.7(2) 3_776 .
C5 N1 C6 117.9(2) . .
C5 N1 Cd1 122.80(17) . 2_645
C6 N1 Cd1 119.33(16) . 2_645
C10 N2 C9 117.9(2) . .
C10 N2 Cd1 122.53(16) . .
C9 N2 Cd1 119.48(16) . .
O2 C1 O1 123.1(2) . .
O2 C1 C2 119.4(2) . .
O1 C1 C2 117.5(2) . .
O2 C1 Cd1 66.55(14) . .
O1 C1 Cd1 56.79(13) . .
C2 C1 Cd1 171.11(18) . .
C6 C2 C3 118.9(2) . .
C6 C2 C1 119.5(2) . .
C3 C2 C1 121.6(2) . .
C4 C3 C2 118.1(2) . .
C4 C3 H3 121.0 . .
C2 C3 H3 121.0 . .
C3 C4 C5 119.8(2) . .
C3 C4 Cl1 122.2(2) . .
C5 C4 Cl1 118.0(2) . .
N1 C5 C4 122.4(2) . .
N1 C5 H5 118.8 . .
C4 C5 H5 118.8 . .
N1 C6 C2 122.9(2) . .
N1 C6 H6 118.5 . .
C2 C6 H6 118.5 . .
O4 C7 O3 125.0(2) 3_776 .
O4 C7 C8 119.5(2) 3_776 .
O3 C7 C8 115.5(2) . .
C12 C8 C9 118.6(2) . 4_576
C12 C8 C7 121.6(2) . .
C9 C8 C7 119.8(2) 4_576 .
N2 C9 C8 123.1(2) . 4_575
N2 C9 H9 118.5 . .
C8 C9 H9 118.5 4_575 .
N2 C10 C11 121.9(2) . .
N2 C10 H10 119.0 . .
C11 C10 H10 119.0 . .
C10 C11 C12 120.3(2) . 4_575
C10 C11 Cl2 118.78(19) . .
C12 C11 Cl2 120.9(2) 4_575 .
C11 C12 C8 118.2(2) 4_576 .
C11 C12 H12 120.9 4_576 .
C8 C12 H12 120.9 . .

loop_
_geom_bond_atom_site_label_1
_geom_bond_atom_site_label_2
_geom_bond_distance
_geom_bond_site_symmetry_2
Cd1 O3 2.2445(17) .
Cd1 O4 2.2776(19) .
Cd1 O1 2.2938(18) .
Cd1 N2 2.332(2) .
Cd1 N1 2.347(2) 2_655
Cd1 O2 2.506(2) .
Cd1 C1 2.726(3) .
Cl1 C4 1.732(3) .
Cl2 C11 1.733(2) .
O1 C1 1.250(3) .
O2 C1 1.247(3) .
O3 C7 1.257(3) .
O4 C7 1.220(3) 3_776
N1 C5 1.333(3) .
N1 C6 1.339(3) .
N1 Cd1 2.347(2) 2_645
N2 C10 1.339(3) .
N2 C9 1.339(3) .
C1 C2 1.506(3) .
C2 C6 1.381(3) .
C2 C3 1.382(3) .
C3 C4 1.377(4) .
C3 H3 0.9300 .
C4 C5 1.379(4) .
C5 H5 0.9300 .
C6 H6 0.9300 .
C7 O4 1.220(3) 3_776
C7 C8 1.511(3) .
C8 C12 1.383(3) .
C8 C9 1.384(3) 4_576
C9 C8 1.384(3) 4_575
C9 H9 0.9300 .
C10 C11 1.374(4) .
C10 H10 0.9300 .
C11 C12 1.374(3) 4_575
C12 C11 1.374(3) 4_576
C12 H12 0.9300 .

loop_
_geom_torsion_atom_site_label_1
_geom_torsion_atom_site_label_2
_geom_torsion_atom_site_label_3
_geom_torsion_atom_site_label_4
_geom_torsion
_geom_torsion_site_symmetry_1
_geom_torsion_site_symmetry_4
O3 Cd1 O1 C1 -171.40(15) . .
O4 Cd1 O1 C1 15.4(2) . .
N2 Cd1 O1 C1 -79.93(16) . .
N1 Cd1 O1 C1 100.96(16) 2_655 .
O2 Cd1 O1 C1 3.22(14) . .
O3 Cd1 O2 C1 9.6(3) . .
O4 Cd1 O2 C1 -175.30(16) . .
O1 Cd1 O2 C1 -3.21(14) . .
N2 Cd1 O2 C1 94.95(16) . .
N1 Cd1 O2 C1 -90.64(15) 2_655 .
O4 Cd1 O3 C7 -3.1(2) . .
O1 Cd1 O3 C7 -178.09(17) . .
N2 Cd1 O3 C7 86.60(18) . .
N1 Cd1 O3 C7 -86.21(18) 2_655 .
O2 Cd1 O3 C7 171.32(16) . .
C1 Cd1 O3 C7 176.91(16) . .
O3 Cd1 O4 C7 88.9(6) . 3_776
O1 Cd1 O4 C7 -98.7(6) . 3_776
N2 Cd1 O4 C7 -1.3(6) . 3_776
N1 Cd1 O4 C7 173.1(6) 2_655 3_776
O2 Cd1 O4 C7 -88.8(6) . 3_776
C1 Cd1 O4 C7 -91.2(6) . 3_776
O3 Cd1 N2 C10 -5.6(2) . .
O4 Cd1 N2 C10 112.7(2) . .
O1 Cd1 N2 C10 -107.6(2) . .
O2 Cd1 N2 C10 -161.3(2) . .
C1 Cd1 N2 C10 -134.2(2) . .
O3 Cd1 N2 C9 171.17(19) . .
O4 Cd1 N2 C9 -70.44(19) . .
O1 Cd1 N2 C9 69.23(19) . .
O2 Cd1 N2 C9 15.52(19) . .
C1 Cd1 N2 C9 42.57(19) . .
Cd1 O2 C1 O1 5.7(3) . .
Cd1 O2 C1 C2 -172.6(2) . .
Cd1 O1 C1 O2 -6.3(3) . .
Cd1 O1 C1 C2 172.05(18) . .
O3 Cd1 C1 O2 -174.94(13) . .
O4 Cd1 C1 O2 5.09(17) . .
O1 Cd1 C1 O2 174.3(3) . .
N2 Cd1 C1 O2 -84.44(15) . .
N1 Cd1 C1 O2 92.96(15) 2_655 .
O3 Cd1 C1 O1 10.79(19) . .
O4 Cd1 C1 O1 -169.19(15) . .
N2 Cd1 C1 O1 101.28(16) . .
N1 Cd1 C1 O1 -81.32(16) 2_655 .
O2 Cd1 C1 O1 -174.3(3) . .
O2 C1 C2 C6 -171.9(2) . .
O1 C1 C2 C6 9.7(4) . .
O2 C1 C2 C3 9.9(4) . .
O1 C1 C2 C3 -168.5(2) . .
C6 C2 C3 C4 -0.5(4) . .
C1 C2 C3 C4 177.7(2) . .
C2 C3 C4 C5 0.2(4) . .
C2 C3 C4 Cl1 -179.02(19) . .
C6 N1 C5 C4 -1.6(4) . .
Cd1 N1 C5 C4 179.57(19) 2_645 .
C3 C4 C5 N1 0.9(4) . .
Cl1 C4 C5 N1 -179.9(2) . .
C5 N1 C6 C2 1.3(4) . .
Cd1 N1 C6 C2 -179.83(18) 2_645 .
C3 C2 C6 N1 -0.3(4) . .
C1 C2 C6 N1 -178.5(2) . .
Cd1 O3 C7 O4 -20.4(3) . 3_776
Cd1 O3 C7 C8 158.95(15) . .
O4 C7 C8 C12 5.1(4) 3_776 .
O3 C7 C8 C12 -174.3(2) . .
O4 C7 C8 C9 -177.9(2) 3_776 4_576
O3 C7 C8 C9 2.8(3) . 4_576
C10 N2 C9 C8 -1.2(4) . 4_575
Cd1 N2 C9 C8 -178.12(18) . 4_575
C9 N2 C10 C11 1.2(4) . .
Cd1 N2 C10 C11 178.1(2) . .
N2 C10 C11 C12 0.0(4) . 4_575
N2 C10 C11 Cl2 -178.2(2) . .
C9 C8 C12 C11 -1.5(4) 4_576 4_576
C7 C8 C12 C11 175.6(2) . 4_576
